data_2200240
loop_
_publ_author_name
'Parvez, Masood'
'Dalrymple, Sean'
'Cote, Adrien'

_publ_section_title
;
 Doxylamine hydrogen succinate
;
_journal_issue 2
_journal_name_full 'Acta Crystallographica Section E'
_journal_page_first o163
_journal_page_last o165
_journal_paper_doi 10.1107/S160053680100085X
_journal_volume 57
_journal_year 2001
_chemical_formula_iupac 'C17 H23 N2 O 1+, C4 H5 O4 1-'
_chemical_formula_moiety 'C17 H23 N2 O 1+, C4 H5 O4 1-'
_chemical_formula_sum 'C21 H28 N2 O5'
_chemical_formula_weight 388.45
_chemical_name_common 'doxylamine hydrogensuccinate'
_chemical_name_systematic
;
Dimethylammoniumethoxy(methyl)benzylpyridine hydrogensuccinate
;
_space_group_IT_number 14
_symmetry_cell_setting monoclinic
_symmetry_space_group_name_Hall '-P 2ybc'
_symmetry_space_group_name_H-M 'P 1 21/c 1'
_cell_angle_alpha 90.00
_cell_angle_beta 97.22(2)
_cell_angle_gamma 90.00
_cell_formula_units_Z 8
_cell_length_a 8.901(3)
_cell_length_b 21.075(4)
_cell_length_c 22.721(5)
_cell_measurement_reflns_used 25
_cell_measurement_temperature 293(2)
_cell_measurement_theta_max 15.0
_cell_measurement_theta_min 10.0
_cell_volume 4228.4(19)
_computing_cell_refinement 'MSC/AFC Diffractometer Control Software'
_computing_data_collection
;
MSC/AFC Diffractometer Control Software
(Molecular Structure Corporation, 1988)
;
_computing_data_reduction 'TEXSAN (Molecular Structure Corporation, 1994)'
_computing_molecular_graphics TEXSAN
_computing_publication_material 'SHELXL97 (Sheldrick, 1997)'
_computing_structure_refinement 'SHELXL97 (Sheldrick, 1997)'
_computing_structure_solution 'SAPI91 (Fan, 1991)'
_diffrn_ambient_temperature 293(2)
_diffrn_measured_fraction_theta_full .997
_diffrn_measured_fraction_theta_max .997
_diffrn_measurement_device_type 'Rigaku AFC-6S'
_diffrn_measurement_method \w/2\q
_diffrn_radiation_monochromator graphite
_diffrn_radiation_source 'fine-focus sealed tube'
_diffrn_radiation_type MoK\a
_diffrn_radiation_wavelength .71069
_diffrn_reflns_av_R_equivalents .06
_diffrn_reflns_av_sigmaI/netI .19
_diffrn_reflns_limit_h_max 11
_diffrn_reflns_limit_h_min 0
_diffrn_reflns_limit_k_max 27
_diffrn_reflns_limit_k_min 0
_diffrn_reflns_limit_l_max 29
_diffrn_reflns_limit_l_min -29
_diffrn_reflns_number 10376
_diffrn_reflns_theta_full 27.5
_diffrn_reflns_theta_max 27.5
_diffrn_reflns_theta_min 2.0
_diffrn_standards_decay_% <0.1
_diffrn_standards_interval_count 200
_diffrn_standards_number 3
_exptl_absorpt_coefficient_mu .09
_exptl_absorpt_correction_type none
_exptl_crystal_colour colourless
_exptl_crystal_density_diffrn 1.220
_exptl_crystal_density_method 'not measured'
_exptl_crystal_description prism
_exptl_crystal_F_000 1664
_exptl_crystal_size_max .40
_exptl_crystal_size_mid .30
_exptl_crystal_size_min .30
_refine_diff_density_max .42
_refine_diff_density_min -.31
_refine_ls_extinction_method none
_refine_ls_goodness_of_fit_ref 1.04
_refine_ls_hydrogen_treatment constr
_refine_ls_matrix_type full
_refine_ls_number_parameters 507
_refine_ls_number_reflns 9763
_refine_ls_number_restraints 0
_refine_ls_restrained_S_all 1.04
_refine_ls_R_factor_all .284
_refine_ls_R_factor_gt .067
_refine_ls_shift/su_max <0.001
_refine_ls_shift/su_mean .000
_refine_ls_structure_factor_coef Fsqd
_refine_ls_weighting_details 'calc w = 1/[\s^2^(Fo^2^)+(0.0479P)^2^+9.25P] where P = (Fo^2^+2Fc^2^)/3'
_refine_ls_weighting_scheme calc
_refine_ls_wR_factor_ref .243
_reflns_number_gt 2872
_reflns_number_total 9763
_reflns_threshold_expression I>2\s(I)
_cod_data_source_file ya6001.cif
_cod_data_source_block I
_cod_depositor_comments
;
The following automatic conversions were performed:
'_symmetry_cell_setting' value 'Monoclinic' changed to 'monoclinic'
according to '/home/saulius/struct/CIF-dictionaries/cif_core.dic'
dictionary named 'cif_core.dic' version 2.4.1 from 2010-06-29.

Automatic conversion script
Id: cif_fix_enum 1527 2010-12-29 10:47:43Z saulius 

The following automatic conversions were performed:

'_symmetry_cell_setting' value 'Monoclinic' changed to 'monoclinic'
according to /home/saulius/struct/CIF-dictionaries/cif_core.dic
dictionary named 'cif_core.dic' version 2.4.1 from 2010-06-29.

Automatic conversion script
Id: cif_fix_values 1715 2011-07-08 13:25:40Z adriana 
;
_cod_original_sg_symbol_H-M 'P 21/c'
_cod_database_code 2200240
_cod_database_fobs_code 2200240

loop_
_symmetry_equiv_pos_as_xyz
'x, y, z'
'-x, y+1/2, -z+1/2'
'-x, -y, -z'
'x, -y-1/2, z-1/2'

loop_
_atom_site_label
_atom_site_fract_x
_atom_site_fract_y
_atom_site_fract_z
_atom_site_U_iso_or_equiv
_atom_site_adp_type
_atom_site_calc_flag
_atom_site_refinement_flags
_atom_site_occupancy
_atom_site_disorder_assembly
_atom_site_disorder_group
_atom_site_type_symbol
O1 .3343(4) .47810(18) .33285(15) .0509(10) Uani d . 1 . . O
N1 .4549(6) .3162(2) .3206(2) .0599(14) Uani d . 1 . . N
N2 .1845(4) .6074(2) .29755(18) .0390(11) Uani d . 1 . . N
H1 .0969 .6050 .3142 .047 Uiso calc R 1 . . H
C1 .4878(7) .2783(3) .2761(3) .0607(18) Uani d . 1 . . C
H1A .5174 .2368 .2854 .073 Uiso calc R 1 . . H
C2 .4803(7) .2974(3) .2175(3) .0585(17) Uani d . 1 . . C
H2A .5018 .2695 .1879 .070 Uiso calc R 1 . . H
C3 .4403(8) .3585(3) .2050(3) .070(2) Uani d . 1 . . C
H3A .4342 .3731 .1661 .084 Uiso calc R 1 . . H
C4 .4084(8) .3995(3) .2495(3) .0651(19) Uani d . 1 . . C
H4A .3825 .4415 .2410 .078 Uiso calc R 1 . . H
C5 .4158(6) .3768(3) .3065(2) .0416(14) Uani d . 1 . . C
C6 .3850(6) .4185(3) .3589(2) .0432(14) Uani d . 1 . . C
C7 .5347(7) .4286(3) .3989(2) .0429(14) Uani d . 1 . . C
C8 .6468(7) .4650(3) .3784(3) .0565(17) Uani d . 1 . . C
H8A .6287 .4839 .3412 .068 Uiso calc R 1 . . H
C9 .7847(8) .4735(3) .4123(3) .074(2) Uani d . 1 . . C
H9 .8577 .4990 .3982 .088 Uiso calc R 1 . . H
C10 .8152(9) .4446(4) .4667(3) .076(2) Uani d . 1 . . C
H10A .9090 .4496 .4893 .091 Uiso calc R 1 . . H
C11 .7057(10) .4087(3) .4867(3) .070(2) Uani d . 1 . . C
H11A .7258 .3895 .5236 .084 Uiso calc R 1 . . H
C12 .5650(8) .3997(3) .4540(2) .0543(16) Uani d . 1 . . C
H12A .4922 .3748 .4688 .065 Uiso calc R 1 . . H
C13 .2621(7) .3887(3) .3914(3) .0654(19) Uani d . 1 . . C
H13A .2439 .4154 .4240 .098 Uiso calc R 1 . . H
H13B .2948 .3476 .4061 .098 Uiso calc R 1 . . H
H13C .1705 .3845 .3645 .098 Uiso calc R 1 . . H
C14 .2963(7) .5258(3) .3720(2) .0553(17) Uani d . 1 . . C
H14A .3629 .5232 .4091 .066 Uiso calc R 1 . . H
H14B .1930 .5198 .3803 .066 Uiso calc R 1 . . H
C15 .3116(6) .5902(3) .3443(2) .0469(15) Uani d . 1 . . C
H15A .3181 .6221 .3753 .056 Uiso calc R 1 . . H
H15B .4057 .5914 .3269 .056 Uiso calc R 1 . . H
C16 .2011(7) .6733(3) .2778(3) .0616(18) Uani d . 1 . . C
H16A .1183 .6838 .2482 .092 Uiso calc R 1 . . H
H16B .2948 .6776 .2614 .092 Uiso calc R 1 . . H
H16C .2011 .7014 .3111 .092 Uiso calc R 1 . . H
C17 .1705(6) .5638(3) .2458(2) .0454(14) Uani d . 1 . . C
H17A .0861 .5765 .2177 .068 Uiso calc R 1 . . H
H17B .1546 .5213 .2588 .068 Uiso calc R 1 . . H
H17C .2617 .5654 .2273 .068 Uiso calc R 1 . . H
O1A -.0540(4) .15355(18) .55067(15) .0434(9) Uani d . 1 . . O
N1A .1792(6) .0219(2) .6138(2) .0602(14) Uani d . 1 . . N
N2A -.1818(5) .2214(2) .44678(19) .0444(12) Uani d . 1 . . N
H2 -.0861 .2061 .4471 .053 Uiso calc R 1 . . H
C1A .3225(7) .0007(3) .6089(3) .0503(15) Uani d . 1 . . C
H1B .3588 -.0339 .6318 .060 Uiso calc R 1 . . H
C2A .4149(6) .0276(3) .5724(3) .0522(16) Uani d . 1 . . C
H2B .5109 .0112 .5698 .063 Uiso calc R 1 . . H
C3A .3620(6) .0797(3) .5393(3) .0533(16) Uani d . 1 . . C
H3B .4235 .0991 .5144 .064 Uiso calc R 1 . . H
C4A .2186(6) .1032(2) .5428(2) .0388(13) Uani d . 1 . . C
H4B .1834 .1386 .5209 .047 Uiso calc R 1 . . H
C5A .1280(6) .0732(2) .5797(2) .0363(13) Uani d . 1 . . C
C6A -.0359(6) .0951(3) .5835(2) .0441(14) Uani d . 1 . . C
C7A -.0557(7) .1076(3) .6478(3) .0566(17) Uani d . 1 . . C
C8A .0160(9) .1556(4) .6780(3) .082(2) Uani d . 1 . . C
H8B .0791 .1819 .6593 .098 Uiso calc R 1 . . H
C9A -.0030(13) .1670(5) .7386(5) .122(4) Uani d . 1 . . C
H9B .0462 .1999 .7604 .147 Uiso calc R 1 . . H
C10A -.0992(14) .1258(7) .7623(4) .118(5) Uani d . 1 . . C
H10B -.1201 .1324 .8009 .142 Uiso calc R 1 . . H
C11A -.1640(13) .0762(6) .7316(6) .143(5) Uani d . 1 . . C
H11B -.2231 .0481 .7504 .172 Uiso calc R 1 . . H
C12A -.1458(8) .0665(4) .6753(4) .086(2) Uani d . 1 . . C
H12B -.1931 .0325 .6545 .103 Uiso calc R 1 . . H
C13A -.1420(7) .0442(3) .5536(3) .077(2) Uani d . 1 . . C
H13D -.2452 .0567 .5550 .115 Uiso calc R 1 . . H
H13E -.1229 .0046 .5741 .115 Uiso calc R 1 . . H
H13F -.1244 .0394 .5130 .115 Uiso calc R 1 . . H
C14A -.1949(6) .1853(3) .5515(2) .0506(16) Uani d . 1 . . C
H14C -.2042 .2004 .5912 .061 Uiso calc R 1 . . H
H14D -.2781 .1565 .5394 .061 Uiso calc R 1 . . H
C15A -.1993(6) .2406(3) .5090(2) .0439(14) Uani d . 1 . . C
H15C -.2948 .2627 .5090 .053 Uiso calc R 1 . . H
H15D -.1188 .2699 .5231 .053 Uiso calc R 1 . . H
C16A -.1953(8) .2785(3) .4073(3) .078(2) Uani d . 1 . . C
H16D -.1834 .2660 .3675 .117 Uiso calc R 1 . . H
H16E -.1180 .3086 .4213 .117 Uiso calc R 1 . . H
H16F -.2931 .2975 .4078 .117 Uiso calc R 1 . . H
C17A -.2867(7) .1707(4) .4233(3) .078(2) Uani d . 1 . . C
H17D -.2753 .1348 .4495 .117 Uiso calc R 1 . . H
H17E -.2642 .1582 .3847 .117 Uiso calc R 1 . . H
H17F -.3890 .1860 .4204 .117 Uiso calc R 1 . . H
O2 -.1021(4) .60452(18) .32998(15) .0422(9) Uani d . 1 . . O
O3 .0240(4) .6541(2) .40586(18) .0684(14) Uani d . 1 . . O
O4 -.5046(4) .7175(2) .42707(17) .0600(12) Uani d . 1 . . O
O5 -.3921(4) .7613(2) .50865(16) .0468(10) Uani d . 1 . . O
H3 -.3054 .7656 .5252 .070 Uiso calc R 1 . . H
C18 -.0953(6) .6392(3) .3759(2) .0390(13) Uani d . 1 . . C
C19 -.2458(5) .6617(3) .3933(2) .0470(15) Uani d . 1 . . C
H19A -.3005 .6836 .3597 .056 Uiso calc R 1 . . H
H19B -.3048 .6248 .4014 .056 Uiso calc R 1 . . H
C20 -.2360(5) .7052(3) .4464(2) .0408(14) Uani d . 1 . . C
H20A -.1730 .7414 .4396 .049 Uiso calc R 1 . . H
H20B -.1875 .6827 .4809 .049 Uiso calc R 1 . . H
C21 -.3894(6) .7288(3) .4591(2) .0368(13) Uani d . 1 . . C
O2A .1334(4) .21418(19) .43556(15) .0474(10) Uani d . 1 . . O
O3A .0024(5) .1691(3) .3592(2) .123(3) Uani d . 1 . . O
O4A .5079(4) .1128(2) .30771(16) .0513(11) Uani d . 1 . . O
O5A .3624(4) .08584(19) .22668(16) .0448(10) Uani d . 1 . . O
H4 .2765 .0943 .2112 .067 Uiso calc R 1 . . H
C18A .1233(6) .1823(3) .3878(3) .0546(17) Uani d . 1 . . C
C19A .2684(6) .1619(3) .3656(2) .0494(16) Uani d . 1 . . C
H19C .3215 .1325 .3937 .059 Uiso calc R 1 . . H
H19D .3327 .1987 .3632 .059 Uiso calc R 1 . . H
C20A .2417(6) .1305(3) .3054(2) .0590(19) Uani d . 1 . . C
H20C .1876 .1601 .2777 .071 Uiso calc R 1 . . H
H20D .1767 .0940 .3082 .071 Uiso calc R 1 . . H
C21A .3829(6) .1089(3) .2802(2) .0370(13) Uani d . 1 . . C

loop_
_atom_site_aniso_label
_atom_site_aniso_U_11
_atom_site_aniso_U_22
_atom_site_aniso_U_33
_atom_site_aniso_U_12
_atom_site_aniso_U_13
_atom_site_aniso_U_23
O1 .071(3) .044(2) .038(2) .027(2) .0075(19) .0015(19)
N1 .078(4) .037(3) .065(3) .012(3) .009(3) -.002(3)
N2 .029(2) .041(3) .049(3) .006(2) .016(2) .004(2)
C1 .077(5) .034(4) .070(5) .013(3) .009(4) -.008(4)
C2 .072(4) .053(4) .049(4) .014(4) .002(3) -.013(3)
C3 .095(5) .066(5) .048(4) .032(4) .007(4) -.004(4)
C4 .097(5) .055(4) .043(4) .027(4) .008(3) .002(3)
C5 .047(3) .037(3) .039(3) .003(3) -.002(3) .000(3)
C6 .056(4) .037(3) .037(3) .011(3) .009(3) .004(3)
C7 .060(4) .036(3) .033(3) .012(3) .010(3) .003(3)
C8 .065(4) .050(4) .052(4) .006(3) -.001(3) .008(3)
C9 .074(5) .066(5) .078(5) -.005(4) -.005(4) .004(4)
C10 .088(6) .062(5) .070(5) .006(4) -.022(4) -.014(4)
C11 .116(6) .062(5) .028(3) .027(5) -.005(4) -.009(3)
C12 .087(5) .039(4) .037(3) .011(3) .011(3) .004(3)
C13 .061(4) .070(5) .067(4) -.001(4) .017(3) .010(4)
C14 .073(4) .054(4) .041(3) .023(3) .017(3) .001(3)
C15 .039(3) .060(4) .041(3) .009(3) .005(3) -.008(3)
C16 .067(4) .047(4) .073(5) .007(3) .020(4) .008(4)
C17 .040(3) .039(3) .058(4) .005(3) .007(3) -.008(3)
O1A .032(2) .054(3) .045(2) .0058(18) .0074(16) .000(2)
N1A .063(4) .055(4) .062(3) .005(3) .006(3) -.002(3)
N2A .029(2) .064(3) .039(3) .014(2) .0016(19) -.005(3)
C1A .058(4) .041(4) .051(4) .013(3) .000(3) .005(3)
C2A .039(3) .057(4) .061(4) .011(3) .006(3) -.002(3)
C3A .036(3) .067(5) .059(4) -.001(3) .012(3) .002(3)
C4A .037(3) .030(3) .049(3) .002(3) .004(3) .004(3)
C5A .038(3) .034(3) .038(3) .005(3) .006(2) -.003(3)
C6A .034(3) .046(4) .054(4) -.003(3) .012(3) -.002(3)
C7A .059(4) .068(5) .046(4) .026(4) .018(3) .007(4)
C8A .107(6) .098(7) .037(4) .037(5) -.002(4) -.012(4)
C9A .137(9) .128(10) .095(8) .064(8) -.008(7) .006(7)
C10A .156(11) .152(12) .052(6) .081(9) .032(6) -.003(6)
C11A .158(11) .158(12) .133(10) .040(9) .096(9) .049(9)
C12A .080(5) .101(6) .088(6) -.008(5) .049(5) .019(5)
C13A .053(4) .054(5) .125(7) -.018(4) .018(4) -.023(4)
C14A .034(3) .072(5) .046(3) .016(3) .007(3) -.003(3)
C15A .031(3) .059(4) .040(3) .012(3) -.002(2) -.005(3)
C16A .096(6) .084(6) .058(4) .038(5) .020(4) .012(4)
C17A .057(4) .108(6) .066(5) -.011(4) -.007(4) -.043(4)
O2 .0319(19) .058(3) .038(2) .0026(18) .0084(16) -.0145(19)
O3 .029(2) .115(4) .058(3) .012(2) -.0071(19) -.040(3)
O4 .027(2) .096(4) .056(3) .003(2) .0038(19) -.026(2)
O5 .033(2) .068(3) .042(2) .002(2) .0118(18) -.014(2)
C18 .035(3) .047(4) .035(3) .005(3) .003(2) -.007(3)
C19 .028(3) .062(4) .051(4) .002(3) .006(3) -.022(3)
C20 .028(3) .054(4) .040(3) .005(3) .005(2) -.015(3)
C21 .031(3) .047(4) .034(3) .001(3) .011(2) -.007(3)
O2A .040(2) .068(3) .035(2) .005(2) .0076(17) -.016(2)
O3A .035(3) .205(7) .129(5) .003(3) .007(3) -.120(5)
O4A .030(2) .073(3) .049(2) .012(2) -.0050(18) -.010(2)
O5A .033(2) .062(3) .039(2) .010(2) .0056(16) -.007(2)
C18A .032(3) .082(5) .050(4) .003(3) .002(3) -.021(4)
C19A .031(3) .073(5) .044(3) .007(3) .005(2) -.018(3)
C20A .030(3) .108(6) .039(3) .012(3) .006(2) -.025(4)
C21A .035(3) .043(3) .033(3) .008(3) .004(2) -.001(3)

loop_
_atom_type_symbol
_atom_type_description
_atom_type_scat_dispersion_real
_atom_type_scat_dispersion_imag
_atom_type_scat_source
C C .0033 .0016 'International Tables Vol C Tables 4.2.6.8 and 6.1.1.4'
H H .0000 .0000 'International Tables Vol C Tables 4.2.6.8 and 6.1.1.4'
N N .0061 .0033 'International Tables Vol C Tables 4.2.6.8 and 6.1.1.4'
O O .0106 .0060 'International Tables Vol C Tables 4.2.6.8 and 6.1.1.4'

loop_
_geom_angle_atom_site_label_1
_geom_angle_atom_site_label_2
_geom_angle_atom_site_label_3
_geom_angle
_geom_angle_publ_flag
C14 O1 C6 116.8(4) n
C1 N1 C5 117.0(5) n
C16 N2 C17 110.1(4) n
C16 N2 C15 110.4(4) n
C17 N2 C15 113.2(4) n
N1 C1 C2 124.1(6) n
C3 C2 C1 117.1(6) n
C2 C3 C4 120.7(6) n
C5 C4 C3 118.8(6) n
N1 C5 C4 122.2(5) n
N1 C5 C6 115.0(5) n
C4 C5 C6 122.8(5) n
O1 C6 C13 110.5(5) n
O1 C6 C7 109.1(5) n
C13 C6 C7 113.1(5) n
O1 C6 C5 104.9(4) n
C13 C6 C5 110.5(5) n
C7 C6 C5 108.3(4) n
C8 C7 C12 118.6(6) n
C8 C7 C6 119.2(5) n
C12 C7 C6 122.1(6) n
C9 C8 C7 120.9(6) n
C10 C9 C8 120.5(7) n
C11 C10 C9 118.6(7) n
C10 C11 C12 122.5(6) n
C11 C12 C7 118.9(6) n
O1 C14 C15 109.7(4) n
N2 C15 C14 114.4(5) n
C14A O1A C6A 116.0(4) n
C1A N1A C5A 117.1(5) n
C17A N2A C16A 111.5(5) n
C17A N2A C15A 113.6(5) n
C16A N2A C15A 109.8(4) n
C2A C1A N1A 123.7(6) n
C1A C2A C3A 118.1(5) n
C2A C3A C4A 120.6(6) n
C3A C4A C5A 118.9(5) n
N1A C5A C4A 121.6(5) n
N1A C5A C6A 116.9(5) n
C4A C5A C6A 121.6(5) n
O1A C6A C7A 109.4(5) n
O1A C6A C13A 110.3(5) n
C7A C6A C13A 114.1(5) n
O1A C6A C5A 105.8(4) n
C7A C6A C5A 109.4(5) n
C13A C6A C5A 107.5(5) n
C8A C7A C12A 120.5(7) n
C8A C7A C6A 121.3(6) n
C12A C7A C6A 118.1(7) n
C7A C8A C9A 121.0(9) n
C10A C9A C8A 115.3(11) n
C11A C10A C9A 122.3(10) n
C12A C11A C10A 121.5(11) n
C11A C12A C7A 119.3(9) n
O1A C14A C15A 107.8(4) n
N2A C15A C14A 113.5(5) n
O3 C18 O2 123.4(5) n
O3 C18 C19 120.4(5) n
O2 C18 C19 116.2(4) n
C20 C19 C18 115.7(4) n
C19 C20 C21 112.9(4) n
O4 C21 O5 120.9(5) n
O4 C21 C20 122.6(5) n
O5 C21 C20 116.5(4) n
O3A C18A O2A 122.7(5) n
O3A C18A C19A 119.5(5) n
O2A C18A C19A 117.8(5) n
C18A C19A C20A 112.6(4) n
C19A C20A C21A 115.5(4) n
O4A C21A O5A 121.4(5) n
O4A C21A C20A 122.5(5) n
O5A C21A C20A 116.1(4) n

loop_
_geom_bond_atom_site_label_1
_geom_bond_atom_site_label_2
_geom_bond_site_symmetry_2
_geom_bond_distance
_geom_bond_publ_flag
O1 C14 . 1.411(6) n
O1 C6 . 1.437(6) n
N1 C1 . 1.349(7) n
N1 C5 . 1.353(7) n
N2 C16 . 1.472(7) n
N2 C17 . 1.486(6) n
N2 C15 . 1.496(6) n
C1 C2 . 1.385(8) n
C2 C3 . 1.357(8) n
C3 C4 . 1.385(8) n
C4 C5 . 1.373(8) n
C5 C6 . 1.533(7) n
C6 C13 . 1.528(8) n
C6 C7 . 1.531(8) n
C7 C8 . 1.385(8) n
C7 C12 . 1.387(7) n
C8 C9 . 1.375(8) n
C9 C10 . 1.374(9) n
C10 C11 . 1.355(10) n
C11 C12 . 1.386(9) n
C14 C15 . 1.509(8) n
O1A C14A . 1.424(6) n
O1A C6A . 1.438(6) n
N1A C1A . 1.369(7) n
N1A C5A . 1.375(7) n
N2A C17A . 1.474(7) n
N2A C16A . 1.497(7) n
N2A C15A . 1.498(6) n
C1A C2A . 1.363(8) n
C2A C3A . 1.380(8) n
C3A C4A . 1.381(7) n
C4A C5A . 1.385(7) n
C5A C6A . 1.543(7) n
C6A C7A . 1.517(8) n
C6A C13A . 1.530(8) n
C7A C8A . 1.339(9) n
C7A C12A . 1.381(9) n
C8A C9A . 1.426(11) n
C9A C10A . 1.376(14) n
C10A C11A . 1.345(15) n
C11A C12A . 1.327(12) n
C14A C15A . 1.509(8) n
O2 C18 . 1.270(6) n
O3 C18 . 1.227(6) n
O4 C21 . 1.204(6) n
O5 C21 . 1.320(6) n
C18 C19 . 1.519(7) n
C19 C20 . 1.508(7) n
C20 C21 . 1.515(7) n
O2A C18A . 1.269(6) n
O3A C18A . 1.218(6) n
O4A C21A . 1.209(6) n
O5A C21A . 1.301(6) n
C18A C19A . 1.508(7) n
C19A C20A . 1.510(7) n
C20A C21A . 1.515(7) n

loop_
_geom_hbond_atom_site_label_D
_geom_hbond_atom_site_label_H
_geom_hbond_atom_site_label_A
_geom_hbond_site_symmetry_A
_geom_hbond_distance_DH
_geom_hbond_distance_HA
_geom_hbond_distance_DA
_geom_hbond_angle_DHA
N2 H1 O2 . .91 1.85 2.744(5) 166
N2A H2 O2A . .91 2.01 2.853(5) 153
O5 H3 O2A 3_566 .82 1.73 2.538(5) 171
O5A H4 O2 2_545 .82 1.72 2.536(5) 171

loop_
_geom_torsion_atom_site_label_1
_geom_torsion_atom_site_label_2
_geom_torsion_atom_site_label_3
_geom_torsion_atom_site_label_4
_geom_torsion
_geom_torsion_publ_flag
C5 N1 C1 C2 -1.6(9) n
N1 C1 C2 C3 1.5(10) n
C1 C2 C3 C4 -.1(10) n
C2 C3 C4 C5 -1.0(11) n
C1 N1 C5 C4 .4(9) n
C1 N1 C5 C6 -177.9(5) n
C3 C4 C5 N1 .8(10) n
C3 C4 C5 C6 179.0(6) n
C14 O1 C6 C13 60.4(6) n
C14 O1 C6 C7 -64.6(6) n
C14 O1 C6 C5 179.5(5) n
N1 C5 C6 O1 -175.4(5) n
C4 C5 C6 O1 6.2(7) n
N1 C5 C6 C13 -56.3(6) n
C4 C5 C6 C13 125.3(6) n
N1 C5 C6 C7 68.1(6) n
C4 C5 C6 C7 -110.2(6) n
O1 C6 C7 C8 -45.3(7) n
C13 C6 C7 C8 -168.8(5) n
C5 C6 C7 C8 68.4(7) n
O1 C6 C7 C12 138.2(5) n
C13 C6 C7 C12 14.7(8) n
C5 C6 C7 C12 -108.1(6) n
C12 C7 C8 C9 -1.3(9) n
C6 C7 C8 C9 -177.9(6) n
C7 C8 C9 C10 1.7(10) n
C8 C9 C10 C11 -1.3(11) n
C9 C10 C11 C12 .6(11) n
C10 C11 C12 C7 -.2(10) n
C8 C7 C12 C11 .5(8) n
C6 C7 C12 C11 177.1(5) n
C6 O1 C14 C15 155.7(5) n
C16 N2 C15 C14 174.0(4) n
C17 N2 C15 C14 -62.0(6) n
O1 C14 C15 N2 76.9(6) n
C5A N1A C1A C2A -.1(9) n
N1A C1A C2A C3A 1.2(9) n
C1A C2A C3A C4A -.8(9) n
C2A C3A C4A C5A -.7(9) n
C1A N1A C5A C4A -1.5(8) n
C1A N1A C5A C6A 177.6(5) n
C3A C4A C5A N1A 1.9(8) n
C3A C4A C5A C6A -177.2(5) n
C14A O1A C6A C7A -58.1(6) n
C14A O1A C6A C13A 68.3(6) n
C14A O1A C6A C5A -175.8(4) n
N1A C5A C6A O1A 172.3(4) n
C4A C5A C6A O1A -8.6(7) n
N1A C5A C6A C7A 54.6(7) n
C4A C5A C6A C7A -126.3(6) n
N1A C5A C6A C13A -69.8(6) n
C4A C5A C6A C13A 109.3(6) n
O1A C6A C7A C8A -48.1(7) n
C13A C6A C7A C8A -172.2(6) n
C5A C6A C7A C8A 67.4(7) n
O1A C6A C7A C12A 134.3(6) n
C13A C6A C7A C12A 10.1(8) n
C5A C6A C7A C12A -110.3(6) n
C12A C7A C8A C9A -2.3(11) n
C6A C7A C8A C9A -179.9(6) n
C7A C8A C9A C10A -.4(12) n
C8A C9A C10A C11A 3.5(15) n
C9A C10A C11A C12A -4.1(18) n
C10A C11A C12A C7A 1.3(16) n
C8A C7A C12A C11A 1.9(12) n
C6A C7A C12A C11A 179.6(8) n
C6A O1A C14A C15A -173.2(4) n
C17A N2A C15A C14A 51.5(6) n
C16A N2A C15A C14A 177.1(5) n
O1A C14A C15A N2A 58.4(6) n
O3 C18 C19 C20 3.1(8) n
O2 C18 C19 C20 -177.5(5) n
C18 C19 C20 C21 176.7(5) n
C19 C20 C21 O4 -5.3(8) n
C19 C20 C21 O5 172.7(5) n
O3A C18A C19A C20A 4.5(10) n
O2A C18A C19A C20A -173.9(6) n
C18A C19A C20A C21A 179.9(6) n
C19A C20A C21A O4A 4.3(9) n
C19A C20A C21A O5A -175.4(5) n

loop_
_cod_related_entry_id
_cod_related_entry_database
_cod_related_entry_code
1 ChemSpider 10750
